data_1502420
loop_
_publ_author_name
'Mukhopadhyay, Chhanda'
'Das, Paramita'
'Butcher, Ray J.'

_publ_section_title
;
 An expeditious and efficient synthesis of highly functionalized
 [1,6]-naphthyridines under catalyst-free conditions in aqueous medium.
;
_journal_issue 17
_journal_name_full 'Organic letters'
_journal_page_first 4664
_journal_page_last 4667
_journal_paper_doi 10.1021/ol201877v
_journal_volume 13
_journal_year 2011
_chemical_formula_moiety 'C24 H23 N5'
_chemical_formula_sum 'C24 H23 N5'
_chemical_formula_weight 381.47
_chemical_name_systematic
; 
 ? 
;
_space_group_IT_number 15
_symmetry_cell_setting monoclinic
_symmetry_space_group_name_Hall '-C 2yc'
_symmetry_space_group_name_H-M 'C 1 2/c 1'
_atom_sites_solution_hydrogens geom
_atom_sites_solution_primary direct
_atom_sites_solution_secondary difmap
_audit_creation_method SHELXL-97
_cell_angle_alpha 90.00
_cell_angle_beta 98.547(9)
_cell_angle_gamma 90.00
_cell_formula_units_Z 8
_cell_length_a 27.867(3)
_cell_length_b 10.0431(8)
_cell_length_c 14.5453(11)
_cell_measurement_reflns_used 2717
_cell_measurement_temperature 123(2)
_cell_measurement_theta_max 75.2321
_cell_measurement_theta_min 4.6824
_cell_volume 4025.6(6)
_computing_cell_refinement
;
CrysAlisPro, Agilent Technologies,
Version 1.171.34.49 (release 20-01-2011 CrysAlis171 .NET)
(compiled Jan 20 2011,15:58:25)
;
_computing_data_collection
;
CrysAlisPro, Agilent Technologies,
Version 1.171.34.49 (release 20-01-2011 CrysAlis171 .NET)
(compiled Jan 20 2011,15:58:25)
;
_computing_data_reduction
;
CrysAlisPro, Agilent Technologies,
Version 1.171.34.49 (release 20-01-2011 CrysAlis171 .NET)
(compiled Jan 20 2011,15:58:25)
;
_computing_molecular_graphics 'SHELXTL (Sheldrick, 2008)'
_computing_publication_material SHELXTL
_computing_structure_refinement 'SHELXL-97 (Sheldrick, 2008)'
_computing_structure_solution 'SHELXS-97 (Sheldrick, 2008)'
_diffrn_ambient_temperature 123(2)
_diffrn_detector_area_resol_mean 10.5081
_diffrn_measured_fraction_theta_full 0.999
_diffrn_measured_fraction_theta_max 0.966
_diffrn_measurement_device_type 'Xcalibur, Ruby, Gemini'
_diffrn_measurement_method '\w scans'
_diffrn_radiation_monochromator graphite
_diffrn_radiation_source 'Enhance (Cu) X-ray Source'
_diffrn_radiation_type CuK\a
_diffrn_radiation_wavelength 1.54184
_diffrn_reflns_av_R_equivalents 0.0264
_diffrn_reflns_av_sigmaI/netI 0.0329
_diffrn_reflns_limit_h_max 34
_diffrn_reflns_limit_h_min -27
_diffrn_reflns_limit_k_max 12
_diffrn_reflns_limit_k_min -11
_diffrn_reflns_limit_l_max 12
_diffrn_reflns_limit_l_min -18
_diffrn_reflns_number 7826
_diffrn_reflns_theta_full 67.50
_diffrn_reflns_theta_max 75.41
_diffrn_reflns_theta_min 4.69
_exptl_absorpt_coefficient_mu 0.604
_exptl_absorpt_correction_T_max 1.00000
_exptl_absorpt_correction_T_min 0.83786
_exptl_absorpt_correction_type multi-scan
_exptl_absorpt_process_details
;
CrysAlisPro, Agilent Technologies,
Version 1.171.34.49 (release 20-01-2011 CrysAlis171 .NET)
(compiled Jan 20 2011,15:58:25)
Empirical absorption correction using spherical harmonics,
 implemented in SCALE3 ABSPACK scaling algorithm.
;
_exptl_crystal_colour colorless
_exptl_crystal_density_diffrn 1.259
_exptl_crystal_density_method 'not measured'
_exptl_crystal_description chunk
_exptl_crystal_F_000 1616
_exptl_crystal_size_max 0.38
_exptl_crystal_size_mid 0.29
_exptl_crystal_size_min 0.20
_refine_diff_density_max 0.278
_refine_diff_density_min -0.215
_refine_diff_density_rms 0.042
_refine_ls_extinction_method none
_refine_ls_goodness_of_fit_ref 1.042
_refine_ls_hydrogen_treatment mixed
_refine_ls_matrix_type full
_refine_ls_number_parameters 269
_refine_ls_number_reflns 4037
_refine_ls_number_restraints 0
_refine_ls_restrained_S_all 1.042
_refine_ls_R_factor_all 0.0604
_refine_ls_R_factor_gt 0.0488
_refine_ls_shift/su_max 0.000
_refine_ls_shift/su_mean 0.000
_refine_ls_structure_factor_coef Fsqd
_refine_ls_weighting_details 'calc w=1/[\s^2^(Fo^2^)+(0.0685P)^2^+2.5961P] where P=(Fo^2^+2Fc^2^)/3'
_refine_ls_weighting_scheme calc
_refine_ls_wR_factor_gt 0.1328
_refine_ls_wR_factor_ref 0.1433
_reflns_number_gt 3260
_reflns_number_total 4037
_reflns_threshold_expression I>2\s(I)
_cod_data_source_file ol201877v_si_004.cif
_cod_data_source_block cm-27
_cod_original_sg_symbol_H-M 'C 2/c'
_cod_database_code 1502420

loop_
_symmetry_equiv_pos_as_xyz
'x, y, z'
'-x, y, -z+1/2'
'x+1/2, y+1/2, z'
'-x+1/2, y+1/2, -z+1/2'
'-x, -y, -z'
'x, -y, z-1/2'
'-x+1/2, -y+1/2, -z'
'x+1/2, -y+1/2, z-1/2'

loop_
_atom_site_label
_atom_site_type_symbol
_atom_site_fract_x
_atom_site_fract_y
_atom_site_fract_z
_atom_site_U_iso_or_equiv
_atom_site_adp_type
_atom_site_occupancy
_atom_site_symmetry_multiplicity
_atom_site_calc_flag
_atom_site_refinement_flags
N1 N 0.65689(5) 0.70323(16) 0.55174(10) 0.0347(3) Uani 1 1 d .
H1A H 0.6871(7) 0.7047(19) 0.5469(13) 0.025(4) Uiso 1 1 d .
N2 N 0.49816(5) 0.74102(16) 0.36943(10) 0.0366(4) Uani 1 1 d .
H2B H 0.4815 0.7607 0.3149 0.044 Uiso 1 1 calc R
H2C H 0.4834 0.7061 0.4131 0.044 Uiso 1 1 calc R
N3 N 0.56448(5) 0.81852(14) 0.31305(9) 0.0315(3) Uani 1 1 d .
N4 N 0.73437(6) 0.88158(18) 0.43433(11) 0.0432(4) Uani 1 1 d .
N5 N 0.62718(5) 0.91093(17) 0.24768(10) 0.0385(4) Uani 1 1 d .
C1 C 0.64226(6) 0.60026(18) 0.61474(11) 0.0340(4) Uani 1 1 d .
C2 C 0.58965(6) 0.62455(18) 0.62378(11) 0.0338(4) Uani 1 1 d .
H2A H 0.5784 0.5976 0.6794 0.041 Uiso 1 1 calc R
C3 C 0.55812(6) 0.68248(17) 0.55679(11) 0.0324(4) Uani 1 1 d .
C4 C 0.57557(6) 0.73006(17) 0.47175(11) 0.0311(4) Uani 1 1 d .
C5 C 0.62605(6) 0.74409(17) 0.47527(11) 0.0316(4) Uani 1 1 d .
C6 C 0.64819(7) 0.46104(19) 0.57389(12) 0.0407(4) Uani 1 1 d .
H6A H 0.6305 0.4570 0.5105 0.061 Uiso 1 1 calc R
H6B H 0.6352 0.3940 0.6125 0.061 Uiso 1 1 calc R
H6C H 0.6827 0.4434 0.5727 0.061 Uiso 1 1 calc R
C7 C 0.67341(6) 0.61638(18) 0.71079(11) 0.0334(4) Uani 1 1 d .
C8 C 0.69407(7) 0.73799(19) 0.73957(13) 0.0398(4) Uani 1 1 d .
H8A H 0.6903 0.8118 0.6983 0.048 Uiso 1 1 calc R
C9 C 0.72045(7) 0.7532(2) 0.82857(14) 0.0448(5) Uani 1 1 d .
H9A H 0.7341 0.8372 0.8477 0.054 Uiso 1 1 calc R
C10 C 0.72661(7) 0.6457(2) 0.88885(12) 0.0439(5) Uani 1 1 d .
H10A H 0.7449 0.6553 0.9490 0.053 Uiso 1 1 calc R
C11 C 0.70599(8) 0.5246(2) 0.86082(13) 0.0454(5) Uani 1 1 d .
H11A H 0.7101 0.4506 0.9020 0.054 Uiso 1 1 calc R
C12 C 0.67924(7) 0.5101(2) 0.77248(13) 0.0406(4) Uani 1 1 d .
H12A H 0.6648 0.4266 0.7543 0.049 Uiso 1 1 calc R
C13 C 0.50810(6) 0.70916(18) 0.57636(11) 0.0330(4) Uani 1 1 d .
C14 C 0.48066(7) 0.6073(2) 0.60907(12) 0.0389(4) Uani 1 1 d .
H14A H 0.4936 0.5197 0.6158 0.047 Uiso 1 1 calc R
C15 C 0.43508(7) 0.6327(2) 0.63165(13) 0.0479(5) Uani 1 1 d .
H15A H 0.4170 0.5626 0.6539 0.057 Uiso 1 1 calc R
C16 C 0.41559(8) 0.7592(3) 0.62207(15) 0.0533(6) Uani 1 1 d .
H16A H 0.3842 0.7762 0.6376 0.064 Uiso 1 1 calc R
C17 C 0.44218(8) 0.8618(2) 0.58955(15) 0.0493(5) Uani 1 1 d .
H17A H 0.4289 0.9489 0.5824 0.059 Uiso 1 1 calc R
C18 C 0.48807(7) 0.83691(19) 0.56763(13) 0.0389(4) Uani 1 1 d .
H18A H 0.5062 0.9077 0.5464 0.047 Uiso 1 1 calc R
C19 C 0.54646(6) 0.76457(17) 0.38620(11) 0.0312(4) Uani 1 1 d .
C20 C 0.61189(6) 0.84502(17) 0.32058(11) 0.0312(4) Uani 1 1 d .
C21 C 0.64489(6) 0.80885(18) 0.40112(11) 0.0321(4) Uani 1 1 d .
C22 C 0.69424(7) 0.84966(19) 0.41684(11) 0.0350(4) Uani 1 1 d .
C23 C 0.59185(7) 0.9791(2) 0.17921(13) 0.0438(5) Uani 1 1 d .
H23A H 0.5633 1.0032 0.2078 0.066 Uiso 1 1 calc R
H23B H 0.5820 0.9200 0.1262 0.066 Uiso 1 1 calc R
H23C H 0.6065 1.0599 0.1578 0.066 Uiso 1 1 calc R
C24 C 0.67423(7) 0.8867(2) 0.21832(12) 0.0410(4) Uani 1 1 d .
H24A H 0.6882 0.8046 0.2472 0.062 Uiso 1 1 calc R
H24B H 0.6960 0.9616 0.2375 0.062 Uiso 1 1 calc R
H24C H 0.6701 0.8777 0.1505 0.062 Uiso 1 1 calc R

loop_
_atom_site_aniso_label
_atom_site_aniso_U_11
_atom_site_aniso_U_22
_atom_site_aniso_U_33
_atom_site_aniso_U_23
_atom_site_aniso_U_13
_atom_site_aniso_U_12
N1 0.0260(7) 0.0489(9) 0.0268(7) 0.0054(6) -0.0042(6) 0.0015(6)
N2 0.0296(7) 0.0514(9) 0.0260(7) 0.0058(6) -0.0053(6) -0.0002(6)
N3 0.0306(7) 0.0368(7) 0.0241(6) 0.0018(5) -0.0054(5) 0.0018(6)
N4 0.0323(8) 0.0608(10) 0.0333(7) 0.0043(7) -0.0059(6) -0.0051(7)
N5 0.0325(8) 0.0508(9) 0.0297(7) 0.0099(6) -0.0039(6) -0.0009(7)
C1 0.0340(9) 0.0398(9) 0.0254(8) 0.0020(7) -0.0047(6) 0.0009(7)
C2 0.0360(9) 0.0379(9) 0.0257(8) 0.0014(7) -0.0014(7) -0.0025(7)
C3 0.0332(9) 0.0345(8) 0.0271(8) -0.0007(6) -0.0036(6) -0.0009(7)
C4 0.0317(8) 0.0338(8) 0.0256(8) 0.0012(6) -0.0032(6) 0.0018(6)
C5 0.0332(8) 0.0346(8) 0.0245(7) -0.0002(6) -0.0042(6) 0.0025(7)
C6 0.0429(10) 0.0444(10) 0.0309(9) -0.0038(7) -0.0071(7) 0.0030(8)
C7 0.0306(8) 0.0419(9) 0.0259(8) -0.0007(7) -0.0022(6) 0.0042(7)
C8 0.0422(10) 0.0411(10) 0.0334(9) 0.0000(7) -0.0031(8) 0.0024(8)
C9 0.0436(10) 0.0511(11) 0.0363(10) -0.0080(8) -0.0054(8) -0.0025(9)
C10 0.0387(10) 0.0647(13) 0.0249(8) -0.0031(8) -0.0060(7) 0.0028(9)
C11 0.0486(11) 0.0556(12) 0.0288(9) 0.0085(8) -0.0045(8) 0.0040(9)
C12 0.0444(10) 0.0423(10) 0.0320(9) 0.0030(7) -0.0047(7) -0.0002(8)
C13 0.0333(9) 0.0410(9) 0.0220(7) -0.0018(6) -0.0044(6) -0.0030(7)
C14 0.0374(9) 0.0476(10) 0.0290(8) 0.0006(7) -0.0036(7) -0.0068(8)
C15 0.0411(10) 0.0714(14) 0.0300(9) -0.0035(9) 0.0009(8) -0.0160(10)
C16 0.0321(10) 0.0890(17) 0.0384(10) -0.0187(10) 0.0043(8) -0.0031(10)
C17 0.0427(11) 0.0589(13) 0.0437(10) -0.0155(9) -0.0022(8) 0.0078(9)
C18 0.0377(9) 0.0425(10) 0.0338(9) -0.0044(7) -0.0038(7) -0.0010(8)
C19 0.0309(8) 0.0337(8) 0.0266(8) -0.0006(6) -0.0037(6) 0.0019(6)
C20 0.0330(8) 0.0327(8) 0.0257(7) 0.0006(6) -0.0032(6) 0.0014(6)
C21 0.0289(8) 0.0378(9) 0.0271(8) 0.0019(7) -0.0035(6) 0.0000(7)
C22 0.0360(10) 0.0426(9) 0.0240(7) 0.0049(7) -0.0036(7) 0.0026(7)
C23 0.0413(10) 0.0514(11) 0.0344(9) 0.0135(8) -0.0083(8) -0.0049(8)
C24 0.0399(10) 0.0498(11) 0.0321(9) 0.0041(8) 0.0008(7) -0.0056(8)

loop_
_atom_type_symbol
_atom_type_description
_atom_type_scat_dispersion_real
_atom_type_scat_dispersion_imag
_atom_type_scat_source
C C 0.0181 0.0091 'International Tables Vol C Tables 4.2.6.8 and 6.1.1.4'
H H 0.0000 0.0000 'International Tables Vol C Tables 4.2.6.8 and 6.1.1.4'
N N 0.0311 0.0180 'International Tables Vol C Tables 4.2.6.8 and 6.1.1.4'

loop_
_geom_angle_atom_site_label_1
_geom_angle_atom_site_label_2
_geom_angle_atom_site_label_3
_geom_angle
C5 N1 C1 121.17(15)
C5 N1 H1A 115.9(13)
C1 N1 H1A 115.4(13)
C19 N2 H2B 120.0
C19 N2 H2C 120.0
H2B N2 H2C 120.0
C20 N3 C19 119.51(14)
C20 N5 C24 122.84(15)
C20 N5 C23 119.86(15)
C24 N5 C23 114.98(15)
N1 C1 C2 107.54(14)
N1 C1 C6 109.94(15)
C2 C1 C6 109.99(15)
N1 C1 C7 108.57(14)
C2 C1 C7 109.12(14)
C6 C1 C7 111.58(14)
C3 C2 C1 123.04(16)
C3 C2 H2A 118.5
C1 C2 H2A 118.5
C2 C3 C4 119.15(16)
C2 C3 C13 118.01(16)
C4 C3 C13 122.50(15)
C5 C4 C19 116.36(16)
C5 C4 C3 117.03(14)
C19 C4 C3 126.60(16)
N1 C5 C4 120.32(16)
N1 C5 C21 119.76(16)
C4 C5 C21 119.80(15)
C1 C6 H6A 109.5
C1 C6 H6B 109.5
H6A C6 H6B 109.5
C1 C6 H6C 109.5
H6A C6 H6C 109.5
H6B C6 H6C 109.5
C8 C7 C12 118.56(16)
C8 C7 C1 121.25(16)
C12 C7 C1 120.10(16)
C7 C8 C9 120.82(18)
C7 C8 H8A 119.6
C9 C8 H8A 119.6
C10 C9 C8 119.97(19)
C10 C9 H9A 120.0
C8 C9 H9A 120.0
C11 C10 C9 119.51(17)
C11 C10 H10A 120.2
C9 C10 H10A 120.2
C10 C11 C12 120.40(18)
C10 C11 H11A 119.8
C12 C11 H11A 119.8
C7 C12 C11 120.72(18)
C7 C12 H12A 119.6
C11 C12 H12A 119.6
C18 C13 C14 118.05(18)
C18 C13 C3 121.39(16)
C14 C13 C3 120.47(17)
C15 C14 C13 120.8(2)
C15 C14 H14A 119.6
C13 C14 H14A 119.6
C16 C15 C14 120.5(2)
C16 C15 H15A 119.7
C14 C15 H15A 119.7
C15 C16 C17 119.6(2)
C15 C16 H16A 120.2
C17 C16 H16A 120.2
C18 C17 C16 120.0(2)
C18 C17 H17A 120.0
C16 C17 H17A 120.0
C17 C18 C13 120.96(19)
C17 C18 H18A 119.5
C13 C18 H18A 119.5
N2 C19 N3 113.78(14)
N2 C19 C4 122.51(16)
N3 C19 C4 123.66(16)
N3 C20 N5 116.75(14)
N3 C20 C21 121.75(16)
N5 C20 C21 121.49(16)
C22 C21 C20 123.36(16)
C22 C21 C5 117.81(15)
C20 C21 C5 118.26(15)
N4 C22 C21 176.55(18)
N5 C23 H23A 109.5
N5 C23 H23B 109.5
H23A C23 H23B 109.5
N5 C23 H23C 109.5
H23A C23 H23C 109.5
H23B C23 H23C 109.5
N5 C24 H24A 109.5
N5 C24 H24B 109.5
H24A C24 H24B 109.5
N5 C24 H24C 109.5
H24A C24 H24C 109.5
H24B C24 H24C 109.5

loop_
_geom_bond_atom_site_label_1
_geom_bond_atom_site_label_2
_geom_bond_distance
N1 C5 1.364(2)
N1 C1 1.479(2)
N1 H1A 0.86(2)
N2 C19 1.353(2)
N2 H2B 0.8800
N2 H2C 0.8800
N3 C20 1.336(2)
N3 C19 1.355(2)
N4 C22 1.155(2)
N5 C20 1.371(2)
N5 C24 1.458(2)
N5 C23 1.462(2)
C1 C2 1.511(3)
C1 C6 1.538(3)
C1 C7 1.540(2)
C2 C3 1.344(2)
C2 H2A 0.9500
C3 C4 1.474(2)
C3 C13 1.488(2)
C4 C5 1.407(2)
C4 C19 1.424(2)
C5 C21 1.425(2)
C6 H6A 0.9800
C6 H6B 0.9800
C6 H6C 0.9800
C7 C8 1.388(3)
C7 C12 1.388(3)
C8 C9 1.399(3)
C8 H8A 0.9500
C9 C10 1.385(3)
C9 H9A 0.9500
C10 C11 1.381(3)
C10 H10A 0.9500
C11 C12 1.394(3)
C11 H11A 0.9500
C12 H12A 0.9500
C13 C18 1.397(3)
C13 C14 1.402(3)
C14 C15 1.382(3)
C14 H14A 0.9500
C15 C16 1.381(3)
C15 H15A 0.9500
C16 C17 1.392(3)
C16 H16A 0.9500
C17 C18 1.386(3)
C17 H17A 0.9500
C18 H18A 0.9500
C20 C21 1.425(2)
C21 C22 1.421(2)
C23 H23A 0.9800
C23 H23B 0.9800
C23 H23C 0.9800
C24 H24A 0.9800
C24 H24B 0.9800
C24 H24C 0.9800

loop_
_geom_hbond_atom_site_label_D
_geom_hbond_atom_site_label_H
_geom_hbond_atom_site_label_A
_geom_hbond_distance_DH
_geom_hbond_distance_HA
_geom_hbond_distance_DA
_geom_hbond_angle_DHA
_geom_hbond_site_symmetry_A
N1 H1A N4 0.86(2) 2.33(2) 3.125(2) 154.4(17) 7_666
N2 H2B N3 0.88 2.18 3.0530(19) 174.6 2_655

loop_
_geom_torsion_atom_site_label_1
_geom_torsion_atom_site_label_2
_geom_torsion_atom_site_label_3
_geom_torsion_atom_site_label_4
_geom_torsion
C5 N1 C1 C2 -38.8(2)
C5 N1 C1 C6 80.9(2)
C5 N1 C1 C7 -156.78(16)
N1 C1 C2 C3 28.0(2)
C6 C1 C2 C3 -91.7(2)
C7 C1 C2 C3 145.60(17)
C1 C2 C3 C4 -2.6(3)
C1 C2 C3 C13 -176.01(15)
C2 C3 C4 C5 -16.2(2)
C13 C3 C4 C5 156.85(16)
C2 C3 C4 C19 164.34(17)
C13 C3 C4 C19 -22.6(3)
C1 N1 C5 C4 23.9(3)
C1 N1 C5 C21 -160.00(16)
C19 C4 C5 N1 -174.69(16)
C3 C4 C5 N1 5.8(2)
C19 C4 C5 C21 9.3(2)
C3 C4 C5 C21 -170.22(16)
N1 C1 C7 C8 25.1(2)
C2 C1 C7 C8 -91.9(2)
C6 C1 C7 C8 146.40(18)
N1 C1 C7 C12 -158.29(17)
C2 C1 C7 C12 84.8(2)
C6 C1 C7 C12 -37.0(2)
C12 C7 C8 C9 0.4(3)
C1 C7 C8 C9 177.04(18)
C7 C8 C9 C10 0.6(3)
C8 C9 C10 C11 -0.9(3)
C9 C10 C11 C12 0.2(3)
C8 C7 C12 C11 -1.1(3)
C1 C7 C12 C11 -177.83(18)
C10 C11 C12 C7 0.9(3)
C2 C3 C13 C18 124.62(18)
C4 C3 C13 C18 -48.5(2)
C2 C3 C13 C14 -51.9(2)
C4 C3 C13 C14 134.91(17)
C18 C13 C14 C15 0.2(3)
C3 C13 C14 C15 176.87(15)
C13 C14 C15 C16 0.2(3)
C14 C15 C16 C17 -0.1(3)
C15 C16 C17 C18 -0.5(3)
C16 C17 C18 C13 0.9(3)
C14 C13 C18 C17 -0.8(3)
C3 C13 C18 C17 -177.42(16)
C20 N3 C19 N2 -179.23(15)
C20 N3 C19 C4 -1.8(3)
C5 C4 C19 N2 171.92(16)
C3 C4 C19 N2 -8.7(3)
C5 C4 C19 N3 -5.3(3)
C3 C4 C19 N3 174.13(16)
C19 N3 C20 N5 -174.01(15)
C19 N3 C20 C21 4.9(3)
C24 N5 C20 N3 -145.69(17)
C23 N5 C20 N3 16.1(3)
C24 N5 C20 C21 35.4(3)
C23 N5 C20 C21 -162.73(17)
N3 C20 C21 C22 -171.85(17)
N5 C20 C21 C22 7.0(3)
N3 C20 C21 C5 -0.7(3)
N5 C20 C21 C5 178.12(16)
N1 C5 C21 C22 -11.0(3)
C4 C5 C21 C22 165.05(16)
N1 C5 C21 C20 177.32(16)
C4 C5 C21 C20 -6.6(3)
C20 C21 C22 N4 159(3)
C5 C21 C22 N4 -12(4)
